data_1100696
_chemical_formula_sum 'C12 H12 Cu I N2 S'
_chemical_formula_weight 406.74
_space_group_IT_number 14
_symmetry_cell_setting monoclinic
_symmetry_space_group_name_Hall '-P 2ybc'
_symmetry_space_group_name_H-M 'P 1 21/c 1'
_atom_sites_solution_hydrogens geom
_atom_sites_solution_primary direct
_atom_sites_solution_secondary difmap
_cell_angle_alpha 90.00
_cell_angle_beta 110.1120(10)
_cell_angle_gamma 90.00
_cell_formula_units_Z 4
_cell_length_a 8.0239(5)
_cell_length_b 18.7101(11)
_cell_length_c 9.5160(6)
_cell_measurement_reflns_used ?
_cell_measurement_temperature 293(2)
_cell_measurement_theta_max ?
_cell_measurement_theta_min ?
_cell_volume 1341.50(14)
_diffrn_ambient_temperature 293(2)
_diffrn_detector_area_resol_mean ?
_diffrn_measured_fraction_theta_full 0.997
_diffrn_measured_fraction_theta_max 0.997
_diffrn_measurement_device_type 'CCD area detector'
_diffrn_measurement_method 'phi and omega scans'
_diffrn_radiation_monochromator graphite
_diffrn_radiation_source 'fine-focus sealed tube'
_diffrn_radiation_type MoK\a
_diffrn_radiation_wavelength 0.71073
_diffrn_reflns_av_R_equivalents 0.0389
_diffrn_reflns_av_sigmaI/netI 0.0233
_diffrn_reflns_limit_h_max 10
_diffrn_reflns_limit_h_min -10
_diffrn_reflns_limit_k_max 23
_diffrn_reflns_limit_k_min -22
_diffrn_reflns_limit_l_max 10
_diffrn_reflns_limit_l_min -11
_diffrn_reflns_number 17040
_diffrn_reflns_theta_full 26.42
_diffrn_reflns_theta_max 26.42
_diffrn_reflns_theta_min 2.18
_diffrn_standards_decay_% ?
_diffrn_standards_interval_count ?
_diffrn_standards_interval_time ?
_diffrn_standards_number ?
_exptl_absorpt_coefficient_mu 4.063
_exptl_absorpt_correction_T_max ?
_exptl_absorpt_correction_T_min ?
_exptl_absorpt_correction_type none
_exptl_absorpt_process_details ?
_exptl_crystal_colour red
_exptl_crystal_density_diffrn 2.014
_exptl_crystal_density_meas ?
_exptl_crystal_density_method 'not measured'
_exptl_crystal_description hexagonal
_exptl_crystal_F_000 784
_exptl_crystal_size_max ?
_exptl_crystal_size_mid ?
_exptl_crystal_size_min ?
_refine_diff_density_max 1.197
_refine_diff_density_min -0.803
_refine_diff_density_rms 0.140
_refine_ls_extinction_coef 0.0050(4)
_refine_ls_extinction_expression Fc^*^=kFc[1+0.001xFc^2^\l^3^/sin(2\q)]^-1/4^
_refine_ls_extinction_method SHELXL
_refine_ls_goodness_of_fit_ref 1.052
_refine_ls_hydrogen_treatment mixed
_refine_ls_matrix_type full
_refine_ls_number_parameters 155
_refine_ls_number_reflns 2747
_refine_ls_number_restraints 0
_refine_ls_restrained_S_all 1.052
_refine_ls_R_factor_all 0.0313
_refine_ls_R_factor_gt 0.0276
_refine_ls_shift/su_max 0.002
_refine_ls_shift/su_mean 0.000
_refine_ls_structure_factor_coef Fsqd
_refine_ls_weighting_details 'calc w=1/[\s^2^(Fo^2^)+(0.0430P)^2^+1.1676P] where P=(Fo^2^+2Fc^2^)/3'
_refine_ls_weighting_scheme calc
_refine_ls_wR_factor_gt 0.0698
_refine_ls_wR_factor_ref 0.0715
_reflns_number_gt 2514
_reflns_number_total 2747
_reflns_threshold_expression &gt;2sigma(I)
_cod_depositor_comments
;
The following automatic conversions were performed:
'_symmetry_cell_setting' value 'Monoclinic' changed to 'monoclinic'
according to '/home/saulius/struct/CIF-dictionaries/cif_core.dic'
dictionary named 'cif_core.dic' version 2.4.1 from 2010-06-29.

Automatic conversion script
Id: cif_fix_enum 1527 2010-12-29 10:47:43Z saulius 
;
_cod_original_sg_symbol_H-M P2(1)/c
_cod_database_code 1100696

loop_
_symmetry_equiv_pos_as_xyz
'x, y, z'
'-x, y+1/2, -z+1/2'
'-x, -y, -z'
'x, -y-1/2, z-1/2'

loop_
_atom_site_label
_atom_site_type_symbol
_atom_site_fract_x
_atom_site_fract_y
_atom_site_fract_z
_atom_site_U_iso_or_equiv
_atom_site_adp_type
_atom_site_occupancy
_atom_site_symmetry_multiplicity
_atom_site_calc_flag
_atom_site_refinement_flags
_atom_site_disorder_assembly
_atom_site_disorder_group
C1 C 0.2103(4) 0.87490(18) 0.9903(4) 0.0298(7) Uani 1 1 d . . .
H1 H 0.2003 0.9147 0.9294 0.036 Uiso 1 1 calc R . .
C2 C 0.0615(5) 0.8345(2) 0.9710(4) 0.0355(8) Uani 1 1 d . . .
H2 H -0.0462 0.8465 0.8982 0.043 Uiso 1 1 calc R . .
C3 C 0.0752(5) 0.7758(2) 1.0619(5) 0.0442(10) Uani 1 1 d . . .
H3 H -0.0238 0.7477 1.0523 0.053 Uiso 1 1 calc R . .
C4 C 0.2375(5) 0.75931(19) 1.1671(5) 0.0388(9) Uani 1 1 d . . .
H4 H 0.2485 0.7201 1.2296 0.047 Uiso 1 1 calc R . .
C5 C 0.3849(4) 0.80132(17) 1.1798(4) 0.0251(6) Uani 1 1 d . . .
C6 C 0.5645(4) 0.78286(17) 1.2915(4) 0.0280(7) Uani 1 1 d . . .
H6A H 0.6554 0.8016 1.2558 0.034 Uiso 1 1 calc R . .
H6B H 0.5769 0.7313 1.2972 0.034 Uiso 1 1 calc R . .
C7 C 0.6609(4) 0.90951(17) 1.4586(4) 0.0262(7) Uani 1 1 d . . .
H7A H 0.5637 0.9324 1.3809 0.031 Uiso 1 1 calc R . .
H7B H 0.6776 0.9346 1.5516 0.031 Uiso 1 1 calc R . .
C8 C 0.8264(4) 0.91612(16) 1.4204(3) 0.0209(6) Uani 1 1 d . . .
C9 C 0.9938(5) 0.90717(18) 1.5284(3) 0.0281(7) Uani 1 1 d . . .
H9 H 1.0043 0.8980 1.6272 0.034 Uiso 1 1 calc R . .
C10 C 1.1444(5) 0.91184(19) 1.4895(4) 0.0318(7) Uani 1 1 d . . .
H10 H 1.2566 0.9058 1.5610 0.038 Uiso 1 1 calc R . .
C11 C 1.1246(4) 0.92564(18) 1.3423(4) 0.0302(7) Uani 1 1 d . . .
H11 H 1.2233 0.9288 1.3126 0.036 Uiso 1 1 calc R . .
C12 C 0.9555(4) 0.93468(16) 1.2396(4) 0.0251(7) Uani 1 1 d . . .
H12 H 0.9431 0.9450 1.1410 0.030 Uiso 1 1 calc R . .
N1 N 0.3710(3) 0.86001(14) 1.0932(3) 0.0250(6) Uani 1 1 d . . .
N2 N 0.8070(3) 0.92925(13) 1.2762(3) 0.0212(5) Uani 1 1 d . . .
S1 S 0.60152(11) 0.81763(5) 1.47782(9) 0.0301(2) Uani 1 1 d . . .
Cu1 Cu 0.56510(5) 0.93529(2) 1.11316(4) 0.02746(13) Uani 1 1 d . . .
I1 I 0.59662(3) 0.940236(10) 0.84663(2) 0.02321(10) Uani 1 1 d . . .

loop_
_atom_site_aniso_label
_atom_site_aniso_U_11
_atom_site_aniso_U_22
_atom_site_aniso_U_33
_atom_site_aniso_U_23
_atom_site_aniso_U_13
_atom_site_aniso_U_12
C1 0.0249(17) 0.0335(17) 0.0295(17) -0.0023(14) 0.0075(14) -0.0011(13)
C2 0.0222(17) 0.038(2) 0.041(2) -0.0110(15) 0.0039(15) 0.0005(14)
C3 0.030(2) 0.035(2) 0.066(3) -0.0092(19) 0.0151(19) -0.0122(15)
C4 0.034(2) 0.0270(18) 0.055(2) 0.0001(16) 0.0162(18) -0.0095(15)
C5 0.0275(16) 0.0208(15) 0.0315(16) -0.0026(12) 0.0160(14) -0.0023(12)
C6 0.0280(17) 0.0223(15) 0.0356(18) 0.0010(13) 0.0134(14) 0.0016(12)
C7 0.0298(17) 0.0279(16) 0.0224(15) 0.0013(13) 0.0108(13) 0.0031(13)
C8 0.0243(15) 0.0185(13) 0.0197(14) -0.0006(11) 0.0072(12) 0.0010(11)
C9 0.0321(18) 0.0289(17) 0.0183(15) -0.0002(13) 0.0023(13) -0.0019(14)
C10 0.0213(16) 0.0291(17) 0.0363(19) -0.0004(14) -0.0013(14) -0.0010(13)
C11 0.0202(16) 0.0315(17) 0.039(2) -0.0039(14) 0.0108(15) -0.0005(13)
C12 0.0226(16) 0.0301(17) 0.0245(16) -0.0020(12) 0.0106(13) -0.0002(12)
N1 0.0225(13) 0.0267(14) 0.0266(13) -0.0022(11) 0.0095(11) -0.0017(10)
N2 0.0175(12) 0.0259(13) 0.0188(12) -0.0014(10) 0.0047(10) 0.0000(10)
S1 0.0320(4) 0.0331(4) 0.0272(4) 0.0078(3) 0.0126(4) -0.0016(3)
Cu1 0.0208(2) 0.0385(3) 0.0218(2) 0.00086(16) 0.00569(17) -0.00376(16)
I1 0.02612(15) 0.02651(14) 0.01745(13) 0.00135(7) 0.00808(9) 0.00499(7)

loop_
_atom_type_symbol
_atom_type_description
_atom_type_scat_dispersion_real
_atom_type_scat_dispersion_imag
_atom_type_scat_source
C C 0.0033 0.0016 'International Tables Vol C Tables 4.2.6.8 and 6.1.1.4'
H H 0.0000 0.0000 'International Tables Vol C Tables 4.2.6.8 and 6.1.1.4'
N N 0.0061 0.0033 'International Tables Vol C Tables 4.2.6.8 and 6.1.1.4'
S S 0.1246 0.1234 'International Tables Vol C Tables 4.2.6.8 and 6.1.1.4'
Cu Cu 0.3201 1.2651 'International Tables Vol C Tables 4.2.6.8 and 6.1.1.4'
I I -0.4742 1.8119 'International Tables Vol C Tables 4.2.6.8 and 6.1.1.4'

loop_
_geom_angle_atom_site_label_1
_geom_angle_atom_site_label_2
_geom_angle_atom_site_label_3
_geom_angle
_geom_angle_site_symmetry_1
_geom_angle_site_symmetry_3
_geom_angle_publ_flag
N1 C1 C2 123.6(3) . . ?
C1 C2 C3 118.5(3) . . ?
C4 C3 C2 119.1(3) . . ?
C3 C4 C5 120.0(4) . . ?
N1 C5 C4 121.0(3) . . ?
N1 C5 C6 118.3(3) . . ?
C4 C5 C6 120.7(3) . . ?
C5 C6 S1 113.7(2) . . ?
C8 C7 S1 112.9(2) . . ?
N2 C8 C9 121.2(3) . . ?
N2 C8 C7 117.4(3) . . ?
C9 C8 C7 121.4(3) . . ?
C10 C9 C8 120.3(3) . . ?
C11 C10 C9 118.5(3) . . ?
C10 C11 C12 118.9(3) . . ?
N2 C12 C11 123.0(3) . . ?
C1 N1 C5 117.8(3) . . ?
C1 N1 Cu1 115.4(2) . . ?
C5 N1 Cu1 126.6(2) . . ?
C8 N2 C12 118.1(3) . . ?
C8 N2 Cu1 122.2(2) . . ?
C12 N2 Cu1 119.6(2) . . ?
C7 S1 C6 101.65(15) . . ?
N2 Cu1 N1 121.79(11) . . ?
N2 Cu1 I1 110.78(8) . . ?
N1 Cu1 I1 104.76(7) . . ?
N2 Cu1 I1 108.25(7) . 3_677 ?
N1 Cu1 I1 102.33(7) . 3_677 ?
I1 Cu1 I1 108.028(14) . 3_677 ?
Cu1 I1 Cu1 71.972(14) . 3_677 ?

loop_
_geom_bond_atom_site_label_1
_geom_bond_atom_site_label_2
_geom_bond_distance
_geom_bond_site_symmetry_2
_geom_bond_publ_flag
C1 N1 1.353(4) . ?
C1 C2 1.370(5) . ?
C2 C3 1.380(6) . ?
C3 C4 1.377(6) . ?
C4 C5 1.391(5) . ?
C5 N1 1.354(4) . ?
C5 C6 1.507(5) . ?
C6 S1 1.815(3) . ?
C7 C8 1.498(4) . ?
C7 S1 1.810(3) . ?
C8 N2 1.349(4) . ?
C8 C9 1.393(4) . ?
C9 C10 1.383(5) . ?
C10 C11 1.379(5) . ?
C11 C12 1.383(5) . ?
C12 N2 1.355(4) . ?
N1 Cu1 2.060(3) . ?
N2 Cu1 2.029(3) . ?
Cu1 I1 2.6357(5) . ?
Cu1 I1 2.7560(5) 3_677 ?
I1 Cu1 2.7560(5) 3_677 ?
